data_4346592
loop_
_publ_author_name
'Tamm, Nadezhda B.'
'Troyanov, Sergey I.'

_publ_section_title
;
 New Isolated-Pentagon-Rule Isomer of C92 Isolated as Trifluoromethyl and
 Chlorido Derivatives: C92(38)(CF3)14/16 and C92(38)Cl20/22.
;
_journal_issue 22
_journal_name_full 'Inorganic chemistry'
_journal_page_first 10527
_journal_page_last 10529
_journal_paper_doi 10.1021/acs.inorgchem.5b01740
_journal_volume 54
_journal_year 2015
_chemical_formula_sum 'C112 H9.33 F48'
_chemical_formula_weight 2266.52
_space_group_crystal_system triclinic
_space_group_IT_number 2
_space_group_name_Hall '-P 1'
_space_group_name_H-M_alt 'P -1'
_audit_creation_method SHELXL-2014/7
_cell_angle_alpha 102.148(6)
_cell_angle_beta 92.521(10)
_cell_angle_gamma 116.689(10)
_cell_formula_units_Z 2
_cell_length_a 14.4550(10)
_cell_length_b 15.6700(10)
_cell_length_c 21.929(2)
_cell_measurement_reflns_used 18000
_cell_measurement_temperature 100(2)
_cell_measurement_theta_max 32
_cell_measurement_theta_min 5
_cell_volume 4283.7(7)
_computing_cell_refinement XDS
_computing_data_collection XDS
_computing_data_reduction XDS
_computing_structure_refinement 'SHELXL-2014/7 (Sheldrick, 2014)'
_computing_structure_solution SHELXD
_diffrn_ambient_temperature 100(2)
_diffrn_measured_fraction_theta_full 0.898
_diffrn_measured_fraction_theta_max 0.781
_diffrn_measurement_device_type MAR225
_diffrn_measurement_method CCD
_diffrn_radiation_type synchrotron
_diffrn_radiation_wavelength 0.87313
_diffrn_reflns_av_R_equivalents 0.3118
_diffrn_reflns_av_unetI/netI 0.1710
_diffrn_reflns_Laue_measured_fraction_full 0.898
_diffrn_reflns_Laue_measured_fraction_max 0.781
_diffrn_reflns_limit_h_max 19
_diffrn_reflns_limit_h_min -19
_diffrn_reflns_limit_k_max 20
_diffrn_reflns_limit_k_min -20
_diffrn_reflns_limit_l_max 28
_diffrn_reflns_limit_l_min -28
_diffrn_reflns_number 54858
_diffrn_reflns_point_group_measured_fraction_full 0.898
_diffrn_reflns_point_group_measured_fraction_max 0.781
_diffrn_reflns_theta_full 31.500
_diffrn_reflns_theta_max 35.579
_diffrn_reflns_theta_min 2.446
_diffrn_source 'BL 14.2 PSF, BESSY, Berlin, Germany'
_exptl_absorpt_coefficient_mu 0.296
_exptl_absorpt_correction_type none
_exptl_crystal_colour orange
_exptl_crystal_density_diffrn 1.757
_exptl_crystal_description plate
_exptl_crystal_F_000 2227
_exptl_crystal_size_max 0.020
_exptl_crystal_size_mid 0.020
_exptl_crystal_size_min 0.010
_refine_diff_density_max 0.524
_refine_diff_density_min -0.346
_refine_diff_density_rms 0.083
_refine_ls_extinction_method none
_refine_ls_goodness_of_fit_ref 1.019
_refine_ls_hydrogen_treatment undef
_refine_ls_matrix_type full
_refine_ls_number_parameters 1446
_refine_ls_number_reflns 16590
_refine_ls_number_restraints 0
_refine_ls_restrained_S_all 1.019
_refine_ls_R_factor_all 0.3093
_refine_ls_R_factor_gt 0.0937
_refine_ls_shift/su_max 0.008
_refine_ls_shift/su_mean 0.000
_refine_ls_structure_factor_coef Fsqd
_refine_ls_weighting_details 'w=1/[\s^2^(Fo^2^)+(0.0350P)^2^] where P=(Fo^2^+2Fc^2^)/3'
_refine_ls_weighting_scheme calc
_refine_ls_wR_factor_gt 0.1500
_refine_ls_wR_factor_ref 0.1796
_reflns_Friedel_coverage 0.000
_reflns_number_gt 4699
_reflns_number_total 16590
_reflns_threshold_expression 'I > 2\s(I)'
_cod_data_source_file ic5b01740_si_004.cif
_cod_data_source_block F8P1P5
_cod_database_code 4346592
_shelx_shelxl_version_number 2014/7
_shelx_space_group_comment
;
The symmetry employed for this shelxl refinement is uniquely defined
by the following loop, which should always be used as a source of
symmetry information in preference to the above space-group names.
They are only intended as comments.
;
_shelx_estimated_absorpt_t_min 0.996
_shelx_estimated_absorpt_t_max 0.998

loop_
_space_group_symop_operation_xyz
'x, y, z'
'-x, -y, -z'

loop_
_atom_site_label
_atom_site_type_symbol
_atom_site_fract_x
_atom_site_fract_y
_atom_site_fract_z
_atom_site_U_iso_or_equiv
_atom_site_adp_type
_atom_site_occupancy
_atom_site_site_symmetry_order
_atom_site_calc_flag
_atom_site_refinement_flags_adp
_atom_site_refinement_flags_occupancy
F1 F 0.5916(3) 0.4995(4) 0.9824(2) 0.0764(17) Uani 1 1 d . .
F2 F 0.7344(3) 0.5023(4) 1.0154(2) 0.0703(16) Uani 1 1 d . .
F3 F 0.7150(3) 0.6318(4) 1.0447(2) 0.0772(17) Uani 1 1 d . .
F4 F 1.055(2) 0.7152(19) 1.0761(17) 0.078(9) Uani 0.35 1 d . P
F4A F 1.0714(8) 0.7611(10) 1.0818(8) 0.058(4) Uani 0.65 1 d U P
F5 F 0.9669(4) 0.8154(5) 1.0988(2) 0.0849(19) Uani 1 1 d . .
F6 F 0.9038(4) 0.6595(5) 1.0726(3) 0.096(2) Uani 1 1 d . .
F7 F 1.2735(3) 0.6771(4) 0.9632(2) 0.0757(18) Uani 1 1 d . .
F8 F 1.1343(3) 0.6211(4) 1.0068(2) 0.0752(17) Uani 1 1 d . .
F9 F 1.2455(3) 0.7753(4) 1.0345(2) 0.0788(18) Uani 1 1 d . .
F10 F 1.1706(3) 0.4674(4) 0.7943(3) 0.099(2) Uani 1 1 d . .
F11 F 1.0169(3) 0.3912(4) 0.8175(2) 0.0752(17) Uani 1 1 d . .
F12 F 1.1431(4) 0.5019(4) 0.8903(3) 0.098(2) Uani 1 1 d . .
F13 F 0.5407(3) 0.3006(4) 0.8260(2) 0.0828(18) Uani 1 1 d . .
F14 F 0.6879(3) 0.2983(4) 0.8258(3) 0.0818(18) Uani 1 1 d . .
F15 F 0.6481(3) 0.3536(4) 0.9133(3) 0.0808(17) Uani 1 1 d . .
F16 F 0.5574(3) 0.6611(4) 0.9807(2) 0.0708(17) Uani 1 1 d . .
F17 F 0.4325(3) 0.5713(4) 0.9032(2) 0.0755(17) Uani 1 1 d . .
F18 F 0.5015(3) 0.7290(4) 0.9237(2) 0.0767(18) Uani 1 1 d . .
F19 F 1.3929(3) 0.8850(4) 0.9582(2) 0.090(2) Uani 1 1 d . .
F20 F 1.4271(3) 0.9763(4) 0.8915(3) 0.0740(17) Uani 1 1 d . .
F21 F 1.4111(3) 0.8310(4) 0.8656(3) 0.089(2) Uani 1 1 d . .
F22 F 1.3418(3) 0.6437(4) 0.7903(3) 0.086(2) Uani 1 1 d . .
F23 F 1.2803(3) 0.5986(5) 0.6926(3) 0.101(2) Uani 1 1 d . .
F24 F 1.3776(3) 0.7507(4) 0.7371(3) 0.0851(19) Uani 1 1 d . .
F25 F 0.4179(3) 0.3891(4) 0.8402(3) 0.0709(16) Uani 1 1 d . .
F26 F 0.3520(3) 0.4539(4) 0.7861(2) 0.0687(16) Uani 1 1 d . .
F27 F 0.3904(3) 0.3418(4) 0.7384(2) 0.0672(16) Uani 1 1 d . .
F28 F 0.6236(3) 0.9525(4) 0.8458(2) 0.0665(16) Uani 1 1 d . .
F29 F 0.7665(3) 1.0216(4) 0.9121(2) 0.0683(16) Uani 1 1 d . .
F30 F 0.6262(3) 0.9068(4) 0.9312(2) 0.0686(16) Uani 1 1 d . .
F31 F 1.3703(3) 1.1154(4) 0.9345(2) 0.0821(18) Uani 1 1 d . .
F32 F 1.3730(3) 1.1338(4) 0.8402(3) 0.091(2) Uani 1 1 d . .
F33 F 1.2843(3) 1.1852(4) 0.9042(3) 0.0811(19) Uani 1 1 d . .
F34 F 0.6671(3) 0.3011(4) 0.5113(2) 0.0749(17) Uani 1 1 d . .
F35 F 0.8251(3) 0.3188(4) 0.5135(2) 0.0775(18) Uani 1 1 d . .
F36 F 0.7712(3) 0.3850(4) 0.4532(3) 0.0776(19) Uani 1 1 d . .
F37 F 0.3463(3) 0.4310(4) 0.6610(2) 0.0728(17) Uani 1 1 d . .
F38 F 0.3854(3) 0.4788(4) 0.5770(2) 0.0757(17) Uani 1 1 d . .
F39 F 0.3945(3) 0.3492(4) 0.5901(2) 0.080(2) Uani 1 1 d . .
F40 F 1.2664(4) 1.1084(4) 0.6870(3) 0.094(2) Uani 1 1 d . .
F41 F 1.1336(3) 1.1325(4) 0.6967(3) 0.0893(19) Uani 1 1 d . .
F42 F 1.2446(4) 1.1717(4) 0.7771(3) 0.0917(19) Uani 1 1 d . .
F43 F 0.9856(3) 0.6935(4) 0.4455(2) 0.0869(19) Uani 1 1 d . .
F44 F 0.8368(3) 0.6949(4) 0.4403(2) 0.0744(17) Uani 1 1 d . .
F45 F 0.8421(4) 0.5572(5) 0.4246(2) 0.0794(18) Uani 1 1 d . .
F46 F 0.4450(3) 0.6652(4) 0.5889(2) 0.0800(18) Uani 1 1 d . .
F47 F 0.5623(3) 0.7403(4) 0.5348(3) 0.0838(19) Uani 1 1 d . .
F48 F 0.5515(3) 0.8197(5) 0.6239(2) 0.0778(18) Uani 1 1 d . .
C1 C 0.9412(5) 0.6476(7) 0.9453(4) 0.060(3) Uani 1 1 d . .
C2 C 1.0202(5) 0.6365(7) 0.9122(4) 0.056(3) Uani 1 1 d . .
C3 C 0.9920(5) 0.5623(7) 0.8556(4) 0.054(3) Uani 1 1 d . .
C4 C 0.8841(5) 0.5001(7) 0.8276(4) 0.059(3) Uani 1 1 d . .
C5 C 0.8108(5) 0.5045(7) 0.8632(4) 0.053(3) Uani 1 1 d . .
C6 C 0.8365(5) 0.5754(7) 0.9195(4) 0.057(3) Uani 1 1 d . .
C7 C 0.7410(5) 0.5937(7) 0.9381(4) 0.052(3) Uani 1 1 d . .
C8 C 0.7745(5) 0.7022(7) 0.9427(4) 0.059(3) Uani 1 1 d . .
C9 C 0.8771(5) 0.7693(7) 0.9717(4) 0.051(3) Uani 1 1 d . .
C10 C 0.9616(5) 0.7414(7) 0.9914(4) 0.054(3) Uani 1 1 d . .
C11 C 1.0581(5) 0.8251(7) 0.9798(4) 0.055(3) Uani 1 1 d . .
C12 C 1.1389(5) 0.8159(7) 0.9539(4) 0.055(3) Uani 1 1 d . .
C13 C 1.1391(5) 0.7184(7) 0.9332(4) 0.055(3) Uani 1 1 d . .
C14 C 1.1948(5) 0.7301(8) 0.8747(4) 0.056(3) Uani 1 1 d . .
C15 C 1.1704(5) 0.6598(8) 0.8246(5) 0.061(3) Uani 1 1 d . .
C16 C 1.0768(5) 0.5583(7) 0.8164(4) 0.055(3) Uani 1 1 d . .
C17 C 1.0361(6) 0.5335(7) 0.7478(4) 0.060(3) Uani 1 1 d . .
C18 C 0.9285(5) 0.4711(6) 0.7196(4) 0.058(3) Uani 1 1 d . .
C19 C 0.8517(5) 0.4541(6) 0.7590(4) 0.055(3) Uani 1 1 d . .
C20 C 0.7466(5) 0.4297(6) 0.7300(4) 0.051(3) Uani 1 1 d . .
C21 C 0.6733(5) 0.4441(6) 0.7693(4) 0.056(3) Uani 1 1 d . .
C22 C 0.6936(5) 0.4542(7) 0.8401(4) 0.051(2) Uani 1 1 d . .
C23 C 0.6629(5) 0.5262(7) 0.8774(4) 0.056(3) Uani 1 1 d . .
C24 C 0.5982(5) 0.5547(7) 0.8532(4) 0.063(3) Uani 1 1 d . .
C25 C 0.6039(5) 0.6586(7) 0.8775(4) 0.054(3) Uani 1 1 d . .
C26 C 0.7149(5) 0.7353(7) 0.9086(4) 0.050(3) Uani 1 1 d . .
C27 C 0.7632(5) 0.8237(7) 0.8955(4) 0.048(3) Uani 1 1 d . .
C28 C 0.8740(5) 0.8908(7) 0.9158(4) 0.053(3) Uani 1 1 d . .
C29 C 0.9236(5) 0.8616(7) 0.9601(4) 0.048(2) Uani 1 1 d . .
C30 C 1.0357(5) 0.9005(7) 0.9684(4) 0.046(2) Uani 1 1 d . .
C31 C 1.0955(5) 0.9663(6) 0.9375(4) 0.049(2) Uani 1 1 d . .
C32 C 1.1832(5) 0.9593(7) 0.9146(4) 0.057(3) Uani 1 1 d . .
C33 C 1.2038(6) 0.8860(8) 0.9226(4) 0.056(3) Uani 1 1 d . .
C34 C 1.2544(5) 0.8390(7) 0.8744(4) 0.051(3) Uani 1 1 d . .
C35 C 1.2345(5) 0.8532(8) 0.8084(4) 0.056(3) Uani 1 1 d . .
C36 C 1.2127(5) 0.7797(8) 0.7549(4) 0.058(3) Uani 1 1 d . .
C37 C 1.2013(5) 0.6786(8) 0.7626(4) 0.061(3) Uani 1 1 d . .
C38 C 1.1040(5) 0.5952(7) 0.7176(4) 0.054(3) Uani 1 1 d . .
C39 C 1.0758(5) 0.6015(8) 0.6552(4) 0.055(3) Uani 1 1 d . .
C40 C 0.9788(6) 0.5222(7) 0.6227(4) 0.063(3) Uani 1 1 d . .
C41 C 0.9045(5) 0.4592(7) 0.6560(4) 0.058(3) Uani 1 1 d . .
C42 C 0.8039(5) 0.4313(7) 0.6267(4) 0.058(3) Uani 1 1 d . .
C43 C 0.7244(5) 0.4178(7) 0.6649(4) 0.057(3) Uani 1 1 d . .
C44 C 0.6406(5) 0.4315(7) 0.6409(4) 0.054(3) Uani 1 1 d . .
C45 C 0.5756(4) 0.4522(6) 0.6801(4) 0.051(3) Uani 1 1 d . .
C46 C 0.5927(5) 0.4592(6) 0.7444(4) 0.050(3) Uani 1 1 d . .
C47 C 0.5351(5) 0.5031(7) 0.7858(4) 0.054(3) Uani 1 1 d . .
C48 C 0.5405(5) 0.5922(7) 0.7637(5) 0.054(3) Uani 1 1 d . .
C49 C 0.5785(5) 0.6755(8) 0.8144(4) 0.053(3) Uani 1 1 d . .
C50 C 0.6254(5) 0.7681(7) 0.8041(4) 0.049(3) Uani 1 1 d . .
C51 C 0.7117(5) 0.8562(7) 0.8503(4) 0.052(3) Uani 1 1 d . .
C52 C 0.7832(5) 0.9036(6) 0.8044(4) 0.051(3) Uani 1 1 d . .
C53 C 0.8935(5) 0.9510(6) 0.8194(4) 0.053(3) Uani 1 1 d . .
C54 C 0.9398(5) 0.9594(6) 0.8800(4) 0.046(2) Uani 1 1 d . .
C55 C 1.0466(5) 0.9944(6) 0.8918(4) 0.053(3) Uani 1 1 d . .
C56 C 1.1088(5) 1.0158(7) 0.8427(4) 0.058(3) Uani 1 1 d . .
C57 C 1.2107(5) 1.0050(7) 0.8600(5) 0.063(3) Uani 1 1 d . .
C58 C 1.2239(5) 0.9387(8) 0.8036(4) 0.061(3) Uani 1 1 d . .
C59 C 1.1936(5) 0.9463(7) 0.7470(4) 0.056(3) Uani 1 1 d . .
C60 C 1.1756(5) 0.8716(8) 0.6919(4) 0.058(3) Uani 1 1 d . .
C61 C 1.1788(5) 0.7857(8) 0.6956(4) 0.058(3) Uani 1 1 d . .
C62 C 1.1170(5) 0.6947(8) 0.6410(4) 0.063(3) Uani 1 1 d . .
C63 C 1.0578(6) 0.7017(8) 0.5907(4) 0.065(3) Uani 1 1 d . .
C64 C 0.9595(5) 0.6170(8) 0.5561(4) 0.049(3) Uani 1 1 d . .
C65 C 0.9236(5) 0.5301(7) 0.5699(4) 0.052(3) Uani 1 1 d . .
C66 C 0.8056(5) 0.4578(7) 0.5643(4) 0.066(3) Uani 1 1 d . .
C67 C 0.7406(5) 0.5130(8) 0.5595(4) 0.054(3) Uani 1 1 d . .
C68 C 0.6523(5) 0.4806(7) 0.5899(4) 0.057(3) Uani 1 1 d . .
C69 C 0.5967(5) 0.5372(8) 0.6001(4) 0.053(3) Uani 1 1 d . .
C70 C 0.5276(5) 0.5069(7) 0.6511(4) 0.058(3) Uani 1 1 d . .
C71 C 0.5445(5) 0.5984(8) 0.7021(4) 0.055(3) Uani 1 1 d . .
C72 C 0.5918(6) 0.6930(8) 0.6899(4) 0.050(3) Uani 1 1 d . .
C73 C 0.6340(5) 0.7743(7) 0.7420(4) 0.051(3) Uani 1 1 d . .
C74 C 0.7329(5) 0.8638(7) 0.7433(4) 0.055(3) Uani 1 1 d . .
C75 C 0.7884(5) 0.8719(7) 0.6930(4) 0.052(3) Uani 1 1 d . .
C76 C 0.9000(5) 0.9246(6) 0.7039(4) 0.053(3) Uani 1 1 d . .
C77 C 0.9536(5) 0.9685(6) 0.7684(4) 0.056(3) Uani 1 1 d . .
C78 C 1.0657(5) 0.9995(7) 0.7836(4) 0.057(3) Uani 1 1 d . .
C79 C 1.1306(5) 1.0008(7) 0.7315(4) 0.057(3) Uani 1 1 d . .
C80 C 1.0638(5) 0.9311(7) 0.6686(4) 0.061(3) Uani 1 1 d . .
C81 C 1.1062(5) 0.8725(7) 0.6426(4) 0.056(3) Uani 1 1 d . .
C82 C 1.0499(6) 0.7896(8) 0.5941(4) 0.061(3) Uani 1 1 d . .
C83 C 0.9476(5) 0.7657(7) 0.5691(4) 0.058(3) Uani 1 1 d . .
C84 C 0.8909(5) 0.6575(7) 0.5299(4) 0.063(3) Uani 1 1 d . .
C85 C 0.7793(5) 0.6036(8) 0.5457(4) 0.064(3) Uani 1 1 d . .
C86 C 0.7290(5) 0.6638(7) 0.5633(4) 0.055(3) Uani 1 1 d . .
C87 C 0.6349(5) 0.6288(8) 0.5891(4) 0.053(3) Uani 1 1 d . .
C88 C 0.6224(5) 0.7119(7) 0.6276(4) 0.052(3) Uani 1 1 d . .
C89 C 0.7347(5) 0.7972(7) 0.6345(4) 0.058(3) Uani 1 1 d . .
C90 C 0.7875(5) 0.7692(7) 0.5911(4) 0.052(3) Uani 1 1 d . .
C91 C 0.8995(6) 0.8195(7) 0.5994(4) 0.059(3) Uani 1 1 d . .
C92 C 0.9567(5) 0.9024(7) 0.6546(4) 0.059(3) Uani 1 1 d . .
C93 C 0.6971(6) 0.5573(9) 0.9956(5) 0.070(3) Uani 1 1 d . .
C94 C 0.9737(6) 0.7408(9) 1.0617(4) 0.063(3) Uani 1 1 d . .
C95 C 1.1994(7) 0.6970(8) 0.9849(4) 0.063(3) Uani 1 1 d . .
C96 C 1.1040(6) 0.4811(7) 0.8331(5) 0.071(3) Uani 1 1 d . .
C97 C 0.6404(5) 0.3534(9) 0.8534(5) 0.072(3) Uani 1 1 d . .
C98 C 0.5226(5) 0.6549(8) 0.9229(4) 0.065(3) Uani 1 1 d . .
C99 C 1.3740(6) 0.8864(9) 0.8995(5) 0.063(3) Uani 1 1 d . .
C100 C 1.3017(6) 0.6671(8) 0.7462(5) 0.071(3) Uani 1 1 d . .
C101 C 0.4211(6) 0.4207(8) 0.7885(5) 0.062(3) Uani 1 1 d . .
C102 C 0.6818(5) 0.9339(8) 0.8843(4) 0.069(3) Uani 1 1 d . .
C103 C 1.3124(6) 1.1150(8) 0.8850(5) 0.074(3) Uani 1 1 d . .
C104 C 0.7686(6) 0.3660(8) 0.5097(5) 0.074(4) Uani 1 1 d . .
C105 C 0.4124(5) 0.4386(9) 0.6184(5) 0.073(3) Uani 1 1 d . .
C106 C 1.1947(6) 1.1037(8) 0.7238(4) 0.063(3) Uani 1 1 d . .
C107 C 0.8883(6) 0.6510(8) 0.4604(4) 0.061(3) Uani 1 1 d . .
C108 C 0.5458(6) 0.7338(9) 0.5929(5) 0.072(3) Uani 1 1 d . .
C01 C 0.875(3) 1.174(3) 0.700(2) 0.231(18) Uiso 0.5 1 d . P
C02 C 0.456(3) 1.066(3) 0.6306(18) 0.214(15) Uiso 0.5 1 d . P
C03 C 1.121(3) 1.018(4) 0.490(2) 0.28(2) Uiso 0.5 1 d . P
C04 C 0.668(3) 1.102(3) 0.704(2) 0.241(17) Uiso 0.5 1 d . P
C05 C 0.496(2) 1.040(3) 0.7153(17) 0.188(13) Uiso 0.5 1 d . P
C06 C 1.040(2) 1.033(2) 0.5186(17) 0.183(15) Uiso 0.5 1 d . P
C07 C 0.794(3) 1.172(3) 0.667(2) 0.215(16) Uiso 0.5 1 d . P
C08 C 0.788(3) 1.131(3) 0.7331(17) 0.180(13) Uiso 0.5 1 d . P

loop_
_atom_site_aniso_label
_atom_site_aniso_U_11
_atom_site_aniso_U_22
_atom_site_aniso_U_33
_atom_site_aniso_U_23
_atom_site_aniso_U_13
_atom_site_aniso_U_12
F1 0.036(2) 0.130(5) 0.069(3) 0.039(3) 0.013(2) 0.038(3)
F2 0.041(2) 0.112(5) 0.068(3) 0.044(3) 0.006(2) 0.035(3)
F3 0.071(3) 0.111(5) 0.053(3) 0.027(3) 0.013(3) 0.044(3)
F4 0.105(17) 0.08(2) 0.057(14) 0.033(16) -0.003(12) 0.047(16)
F4A 0.025(4) 0.099(9) 0.052(6) 0.027(7) -0.007(3) 0.029(5)
F5 0.101(4) 0.113(5) 0.046(3) 0.017(3) 0.004(3) 0.057(4)
F6 0.066(3) 0.114(5) 0.070(4) 0.041(4) -0.015(3) 0.005(3)
F7 0.034(2) 0.119(5) 0.075(4) 0.017(3) -0.006(2) 0.041(3)
F8 0.040(2) 0.102(5) 0.084(4) 0.037(4) -0.006(3) 0.030(3)
F9 0.046(3) 0.121(5) 0.064(3) 0.018(3) -0.016(3) 0.039(3)
F10 0.042(3) 0.115(5) 0.159(6) 0.046(4) 0.027(3) 0.047(3)
F11 0.043(3) 0.090(4) 0.094(4) 0.028(3) 0.002(3) 0.031(3)
F12 0.084(4) 0.109(5) 0.090(4) 0.021(4) -0.045(3) 0.044(4)
F13 0.032(2) 0.094(4) 0.106(4) 0.040(3) -0.005(2) 0.011(3)
F14 0.047(3) 0.087(4) 0.110(5) 0.037(4) 0.017(3) 0.026(3)
F15 0.054(3) 0.094(4) 0.087(4) 0.038(4) 0.001(3) 0.024(3)
F16 0.039(2) 0.114(5) 0.053(3) 0.018(3) -0.001(2) 0.032(3)
F17 0.027(2) 0.107(4) 0.065(3) 0.014(3) 0.003(2) 0.013(3)
F18 0.044(3) 0.124(5) 0.085(4) 0.046(4) 0.016(2) 0.051(3)
F19 0.031(2) 0.147(6) 0.072(4) 0.029(4) -0.015(2) 0.026(3)
F20 0.024(2) 0.086(4) 0.097(4) 0.029(4) -0.001(2) 0.012(3)
F21 0.022(2) 0.118(5) 0.111(4) 0.012(4) -0.007(2) 0.029(3)
F22 0.034(2) 0.134(5) 0.095(4) 0.027(4) 0.002(3) 0.045(3)
F23 0.038(3) 0.154(6) 0.092(4) -0.015(4) -0.006(3) 0.049(3)
F24 0.035(3) 0.105(5) 0.122(5) 0.037(4) 0.020(3) 0.034(3)
F25 0.026(2) 0.096(4) 0.077(4) 0.030(3) 0.004(2) 0.015(2)
F26 0.021(2) 0.098(4) 0.077(3) 0.019(3) -0.005(2) 0.022(2)
F27 0.029(2) 0.075(4) 0.077(4) 0.009(3) -0.003(2) 0.013(2)
F28 0.038(2) 0.098(4) 0.062(3) 0.013(3) -0.011(2) 0.035(3)
F29 0.030(2) 0.089(4) 0.070(3) 0.006(3) -0.008(2) 0.022(2)
F30 0.054(3) 0.097(4) 0.057(3) 0.022(3) 0.002(3) 0.037(3)
F31 0.030(2) 0.100(4) 0.088(4) 0.015(3) -0.018(2) 0.013(3)
F32 0.044(3) 0.107(5) 0.088(4) 0.027(4) 0.015(3) 0.004(3)
F33 0.039(3) 0.083(4) 0.107(5) 0.016(4) -0.010(3) 0.022(3)
F34 0.040(2) 0.096(4) 0.077(4) 0.006(3) -0.003(2) 0.030(3)
F35 0.044(2) 0.107(4) 0.074(4) 0.000(3) -0.005(2) 0.040(3)
F36 0.050(3) 0.116(5) 0.058(4) 0.003(4) 0.000(3) 0.041(3)
F37 0.023(2) 0.109(4) 0.070(3) 0.018(3) -0.006(2) 0.020(2)
F38 0.031(2) 0.123(5) 0.060(3) 0.024(3) -0.013(2) 0.027(3)
F39 0.036(2) 0.088(4) 0.089(4) -0.016(4) -0.019(3) 0.025(3)
F40 0.061(3) 0.103(5) 0.112(5) 0.038(4) 0.035(3) 0.027(3)
F41 0.057(3) 0.112(5) 0.090(4) 0.040(4) 0.005(3) 0.026(3)
F42 0.065(3) 0.098(5) 0.072(4) 0.025(4) -0.008(3) 0.005(3)
F43 0.039(2) 0.152(5) 0.060(3) 0.026(3) 0.007(2) 0.037(3)
F44 0.041(2) 0.121(5) 0.057(3) 0.025(3) 0.001(2) 0.034(3)
F45 0.068(3) 0.119(5) 0.054(3) 0.010(4) 0.004(3) 0.051(3)
F46 0.035(2) 0.130(5) 0.069(4) 0.029(3) -0.007(2) 0.034(3)
F47 0.055(3) 0.142(6) 0.062(4) 0.028(4) -0.001(3) 0.053(3)
F48 0.053(3) 0.121(5) 0.068(4) 0.020(4) -0.006(2) 0.051(3)
C1 0.022(4) 0.101(8) 0.061(6) 0.025(6) 0.003(4) 0.032(5)
C2 0.030(4) 0.081(7) 0.054(6) 0.028(5) -0.007(4) 0.021(4)
C3 0.027(4) 0.075(7) 0.058(6) 0.021(5) -0.007(4) 0.021(4)
C4 0.029(4) 0.102(8) 0.057(6) 0.024(6) 0.005(4) 0.039(5)
C5 0.035(4) 0.068(7) 0.058(6) 0.026(5) -0.007(4) 0.022(4)
C6 0.022(4) 0.100(8) 0.055(6) 0.023(6) 0.006(4) 0.033(4)
C7 0.027(4) 0.087(8) 0.042(5) 0.017(5) -0.001(4) 0.026(5)
C8 0.027(4) 0.077(8) 0.068(6) 0.009(6) -0.014(4) 0.026(5)
C9 0.017(3) 0.070(7) 0.054(6) 0.023(5) -0.004(3) 0.008(4)
C10 0.027(4) 0.084(7) 0.043(5) 0.011(5) -0.006(4) 0.021(4)
C11 0.031(4) 0.080(7) 0.045(5) 0.021(5) -0.004(4) 0.018(5)
C12 0.022(4) 0.068(7) 0.058(6) 0.005(6) -0.016(4) 0.015(5)
C13 0.027(4) 0.075(7) 0.061(6) 0.029(5) -0.010(4) 0.019(4)
C14 0.015(4) 0.097(9) 0.063(7) 0.027(6) 0.003(4) 0.030(5)
C15 0.019(4) 0.096(9) 0.059(7) 0.021(6) -0.002(4) 0.019(5)
C16 0.032(4) 0.068(7) 0.064(6) 0.019(5) -0.011(4) 0.023(5)
C17 0.033(4) 0.088(8) 0.071(7) 0.032(6) 0.011(5) 0.033(5)
C18 0.017(4) 0.070(7) 0.073(7) 0.025(5) -0.011(4) 0.007(4)
C19 0.026(4) 0.064(7) 0.065(6) 0.023(5) -0.008(4) 0.011(4)
C20 0.032(4) 0.054(6) 0.061(6) 0.016(5) -0.004(4) 0.015(4)
C21 0.023(4) 0.056(6) 0.064(6) 0.009(5) -0.003(4) 0.002(4)
C22 0.022(4) 0.061(7) 0.061(6) 0.029(5) 0.004(4) 0.007(4)
C23 0.018(3) 0.087(7) 0.056(6) 0.023(5) 0.007(4) 0.016(4)
C24 0.017(4) 0.080(8) 0.076(7) 0.017(6) -0.002(4) 0.011(4)
C25 0.016(3) 0.074(7) 0.059(6) 0.018(5) -0.006(4) 0.012(4)
C26 0.017(3) 0.066(7) 0.054(6) 0.022(5) 0.001(3) 0.006(4)
C27 0.024(4) 0.061(7) 0.043(5) 0.000(5) -0.007(4) 0.012(4)
C28 0.029(4) 0.075(7) 0.043(5) 0.012(5) -0.005(4) 0.018(4)
C29 0.021(4) 0.061(7) 0.046(5) 0.006(5) -0.002(4) 0.011(4)
C30 0.027(4) 0.060(7) 0.045(5) 0.022(5) -0.002(4) 0.013(4)
C31 0.027(4) 0.054(6) 0.046(5) 0.009(5) -0.012(4) 0.007(4)
C32 0.012(3) 0.071(8) 0.064(7) 0.021(6) -0.007(4) -0.002(4)
C33 0.028(4) 0.068(7) 0.052(6) 0.009(6) -0.018(4) 0.010(5)
C34 0.020(3) 0.085(8) 0.047(5) 0.018(5) 0.005(4) 0.023(5)
C35 0.016(3) 0.088(8) 0.065(7) 0.021(7) 0.002(4) 0.024(4)
C36 0.022(4) 0.077(8) 0.061(7) 0.023(6) 0.003(4) 0.011(4)
C37 0.020(4) 0.088(8) 0.061(7) 0.010(6) -0.008(4) 0.018(4)
C38 0.031(4) 0.093(8) 0.047(6) -0.001(6) -0.003(4) 0.046(5)
C39 0.027(4) 0.079(8) 0.062(6) 0.015(6) -0.001(4) 0.028(5)
C40 0.031(4) 0.099(8) 0.058(6) 0.007(6) -0.002(4) 0.036(5)
C41 0.023(4) 0.079(7) 0.060(6) -0.002(6) -0.007(4) 0.024(4)
C42 0.035(4) 0.083(7) 0.052(6) 0.004(5) -0.001(4) 0.031(5)
C43 0.029(4) 0.077(7) 0.055(6) 0.013(5) -0.007(4) 0.018(4)
C44 0.028(4) 0.074(7) 0.050(6) 0.005(5) -0.007(4) 0.021(4)
C45 0.014(3) 0.074(7) 0.044(5) 0.000(5) -0.004(3) 0.011(4)
C46 0.029(4) 0.067(7) 0.046(5) 0.001(5) -0.008(4) 0.023(4)
C47 0.028(4) 0.070(7) 0.048(6) -0.005(5) -0.006(4) 0.018(4)
C48 0.017(4) 0.072(8) 0.068(7) 0.015(6) -0.007(4) 0.018(4)
C49 0.009(3) 0.089(8) 0.055(6) 0.020(6) -0.003(4) 0.020(4)
C50 0.018(4) 0.070(7) 0.053(6) 0.015(6) 0.001(4) 0.015(4)
C51 0.025(4) 0.072(7) 0.055(6) 0.004(5) -0.002(4) 0.025(4)
C52 0.032(4) 0.063(6) 0.049(6) 0.015(5) -0.007(4) 0.016(4)
C53 0.026(4) 0.064(7) 0.063(6) 0.016(5) -0.001(4) 0.018(4)
C54 0.025(4) 0.055(6) 0.050(6) 0.007(5) -0.007(4) 0.014(4)
C55 0.033(4) 0.060(6) 0.048(6) 0.010(5) -0.013(4) 0.010(4)
C56 0.023(4) 0.073(7) 0.061(6) 0.019(5) -0.005(4) 0.008(4)
C57 0.012(3) 0.065(7) 0.094(8) 0.027(6) -0.009(4) 0.001(4)
C58 0.022(4) 0.091(8) 0.046(6) -0.015(6) -0.006(4) 0.022(5)
C59 0.020(4) 0.068(7) 0.060(6) 0.016(6) -0.007(4) 0.005(4)
C60 0.021(4) 0.083(8) 0.064(7) 0.035(6) -0.001(4) 0.013(5)
C61 0.021(4) 0.101(9) 0.043(6) 0.022(6) -0.001(4) 0.019(5)
C62 0.025(4) 0.102(9) 0.060(6) 0.015(7) 0.003(4) 0.032(5)
C63 0.039(4) 0.094(9) 0.058(6) 0.017(6) 0.000(4) 0.029(5)
C64 0.027(4) 0.079(8) 0.042(5) 0.013(6) 0.001(4) 0.027(5)
C65 0.027(4) 0.059(7) 0.059(6) 0.004(6) 0.002(4) 0.016(4)
C66 0.037(4) 0.113(9) 0.039(6) 0.004(6) 0.000(4) 0.036(5)
C67 0.022(4) 0.073(8) 0.055(6) 0.006(6) -0.004(4) 0.017(5)
C68 0.028(4) 0.086(8) 0.048(6) 0.002(6) -0.006(4) 0.027(4)
C69 0.028(4) 0.085(8) 0.033(5) 0.008(5) -0.011(4) 0.019(5)
C70 0.027(4) 0.094(8) 0.051(6) 0.018(6) -0.010(4) 0.029(5)
C71 0.018(4) 0.085(8) 0.048(6) -0.005(6) -0.015(4) 0.023(5)
C72 0.031(4) 0.082(8) 0.036(6) 0.009(6) -0.009(4) 0.029(5)
C73 0.028(4) 0.083(7) 0.048(6) 0.024(6) 0.002(4) 0.028(5)
C74 0.025(4) 0.081(7) 0.061(6) 0.011(6) 0.003(4) 0.029(4)
C75 0.032(4) 0.078(7) 0.043(5) 0.018(5) -0.008(4) 0.024(4)
C76 0.042(4) 0.066(7) 0.053(6) 0.021(5) -0.004(4) 0.024(4)
C77 0.020(3) 0.081(7) 0.060(6) 0.040(5) 0.004(4) 0.009(4)
C78 0.032(4) 0.073(7) 0.049(6) 0.017(5) 0.002(4) 0.012(4)
C79 0.032(4) 0.075(7) 0.060(6) 0.022(6) 0.010(4) 0.019(5)
C80 0.028(4) 0.089(8) 0.051(6) 0.024(6) 0.003(4) 0.013(5)
C81 0.036(4) 0.079(7) 0.055(6) 0.020(6) 0.014(4) 0.026(5)
C82 0.039(4) 0.095(8) 0.039(5) 0.021(6) 0.006(4) 0.021(5)
C83 0.031(4) 0.095(8) 0.044(5) 0.013(6) 0.000(4) 0.028(5)
C84 0.039(4) 0.101(8) 0.030(5) 0.007(5) -0.005(4) 0.021(5)
C85 0.028(4) 0.092(8) 0.035(5) -0.006(6) -0.017(4) 0.010(5)
C86 0.038(4) 0.085(8) 0.044(5) 0.011(5) -0.003(4) 0.035(5)
C87 0.023(4) 0.093(8) 0.040(5) 0.023(6) 0.000(4) 0.023(5)
C88 0.041(4) 0.086(7) 0.036(5) 0.001(5) -0.001(4) 0.041(5)
C89 0.035(4) 0.088(8) 0.055(6) 0.026(6) -0.002(4) 0.029(5)
C90 0.037(4) 0.075(7) 0.040(5) 0.017(5) -0.002(4) 0.022(5)
C91 0.047(5) 0.075(7) 0.051(6) 0.010(5) -0.002(4) 0.029(5)
C92 0.046(4) 0.082(7) 0.043(5) 0.017(5) 0.000(4) 0.025(5)
C93 0.032(5) 0.116(10) 0.060(7) 0.035(7) 0.006(5) 0.028(5)
C94 0.026(4) 0.095(9) 0.054(7) 0.028(7) -0.015(4) 0.016(5)
C95 0.038(5) 0.083(8) 0.052(6) 0.031(6) -0.013(5) 0.010(5)
C96 0.031(5) 0.074(8) 0.108(9) 0.036(7) 0.009(5) 0.020(5)
C97 0.017(4) 0.107(10) 0.081(8) 0.032(7) 0.005(5) 0.016(5)
C98 0.023(4) 0.107(9) 0.052(6) 0.022(6) -0.011(4) 0.020(5)
C99 0.025(4) 0.100(9) 0.067(7) 0.009(7) 0.005(4) 0.037(6)
C100 0.021(4) 0.097(9) 0.068(7) -0.007(7) -0.015(4) 0.020(5)
C101 0.032(4) 0.106(9) 0.050(6) 0.023(7) -0.002(4) 0.032(5)
C102 0.021(4) 0.123(10) 0.060(6) 0.045(7) 0.004(4) 0.022(5)
C103 0.031(5) 0.091(9) 0.078(8) 0.034(7) -0.012(5) 0.005(5)
C104 0.032(5) 0.119(10) 0.063(7) 0.001(7) 0.002(5) 0.039(6)
C105 0.019(4) 0.124(10) 0.060(7) 0.017(7) -0.005(4) 0.024(6)
C106 0.039(5) 0.089(9) 0.057(7) 0.024(6) -0.004(5) 0.025(6)
C107 0.038(5) 0.090(8) 0.054(6) 0.006(6) 0.001(4) 0.034(5)
C108 0.050(6) 0.098(9) 0.048(7) -0.009(7) -0.002(5) 0.031(6)

loop_
_atom_type_symbol
_atom_type_description
_atom_type_scat_dispersion_real
_atom_type_scat_dispersion_imag
_atom_type_scat_source
C C 0.0033 0.0016 'International Tables Vol C Tables 4.2.6.8 and 6.1.1.4'
F F 0.0171 0.0103 'International Tables Vol C Tables 4.2.6.8 and 6.1.1.4'
H H 0.0000 0.0000 'International Tables Vol C Tables 4.2.6.8 and 6.1.1.4'

loop_
_geom_angle_atom_site_label_1
_geom_angle_atom_site_label_2
_geom_angle_atom_site_label_3
_geom_angle
_geom_angle_site_symmetry_1
F4A F4 C94 67(3) .
F4 F4A C94 87(4) .
C6 C1 C2 115.4(7) .
C6 C1 C10 119.5(6) .
C2 C1 C10 122.9(7) .
C3 C2 C1 120.6(6) .
C3 C2 C13 119.0(7) .
C1 C2 C13 119.7(7) .
C2 C3 C4 121.0(7) .
C2 C3 C16 120.2(6) .
C4 C3 C16 117.9(7) .
C5 C4 C3 116.9(7) .
C5 C4 C19 118.9(6) .
C3 C4 C19 122.3(7) .
C4 C5 C6 122.5(7) .
C4 C5 C22 125.3(8) .
C6 C5 C22 110.3(7) .
C5 C6 C1 122.6(7) .
C5 C6 C7 112.9(6) .
C1 C6 C7 120.9(7) .
C8 C7 C93 115.3(8) .
C8 C7 C23 111.4(7) .
C93 C7 C23 109.9(7) .
C8 C7 C6 106.8(7) .
C93 C7 C6 114.6(8) .
C23 C7 C6 97.3(6) .
C9 C8 C26 119.1(9) .
C9 C8 C7 116.2(7) .
C26 C8 C7 123.5(7) .
C29 C9 C8 119.1(8) .
C29 C9 C10 110.2(6) .
C8 C9 C10 125.3(9) .
C1 C10 C11 108.9(7) .
C1 C10 C9 107.5(6) .
C11 C10 C9 100.4(8) .
C1 C10 C94 115.1(9) .
C11 C10 C94 109.6(6) .
C9 C10 C94 114.3(7) .
C12 C11 C30 117.8(9) .
C12 C11 C10 125.0(9) .
C30 C11 C10 110.7(6) .
C11 C12 C33 120.3(9) .
C11 C12 C13 122.7(9) .
C33 C12 C13 112.6(8) .
C12 C13 C14 101.9(8) .
C12 C13 C95 113.6(7) .
C14 C13 C95 111.4(6) .
C12 C13 C2 106.7(6) .
C14 C13 C2 109.9(6) .
C95 C13 C2 112.8(8) .
C15 C14 C34 122.1(9) .
C15 C14 C13 124.1(9) .
C34 C14 C13 110.8(8) .
C14 C15 C37 122.5(10) .
C14 C15 C16 121.7(9) .
C37 C15 C16 111.9(8) .
C17 C16 C15 100.6(8) .
C17 C16 C96 112.7(8) .
C15 C16 C96 114.7(6) .
C17 C16 C3 109.3(6) .
C15 C16 C3 112.4(7) .
C96 C16 C3 107.2(8) .
C38 C17 C18 120.8(8) .
C38 C17 C16 112.5(7) .
C18 C17 C16 124.7(9) .
C41 C18 C19 121.4(6) .
C41 C18 C17 116.7(9) .
C19 C18 C17 118.3(8) .
C18 C19 C20 116.8(7) .
C18 C19 C4 119.3(6) .
C20 C19 C4 118.8(7) .
C43 C20 C21 117.4(7) .
C43 C20 C19 120.4(7) .
C21 C20 C19 120.1(7) .
C46 C21 C20 120.9(8) .
C46 C21 C22 120.1(7) .
C20 C21 C22 118.6(7) .
C23 C22 C97 113.2(8) .
C23 C22 C5 101.6(6) .
C97 C22 C5 110.6(7) .
C23 C22 C21 111.2(7) .
C97 C22 C21 110.1(8) .
C5 C22 C21 109.9(7) .
C24 C23 C22 124.1(7) .
C24 C23 C7 119.0(8) .
C22 C23 C7 113.3(6) .
C23 C24 C47 121.8(9) .
C23 C24 C25 124.7(7) .
C47 C24 C25 110.7(7) .
C26 C25 C49 110.0(8) .
C26 C25 C98 111.7(6) .
C49 C25 C98 113.8(6) .
C26 C25 C24 110.2(6) .
C49 C25 C24 99.2(7) .
C98 C25 C24 111.3(8) .
C27 C26 C8 119.9(7) .
C27 C26 C25 122.0(7) .
C8 C26 C25 116.8(9) .
C26 C27 C28 123.0(8) .
C26 C27 C51 123.3(7) .
C28 C27 C51 113.1(9) .
C29 C28 C27 113.6(9) .
C29 C28 C54 119.0(6) .
C27 C28 C54 123.8(7) .
C9 C29 C30 110.0(7) .
C9 C29 C28 123.3(7) .
C30 C29 C28 119.2(9) .
C31 C30 C11 122.2(7) .
C31 C30 C29 121.3(8) .
C11 C30 C29 107.5(8) .
C30 C31 C32 118.9(9) .
C30 C31 C55 120.0(7) .
C32 C31 C55 108.7(8) .
C33 C32 C31 120.2(9) .
C33 C32 C57 123.0(9) .
C31 C32 C57 110.8(8) .
C32 C33 C12 120.4(8) .
C32 C33 C34 122.7(10) .
C12 C33 C34 110.1(9) .
C14 C34 C35 111.1(7) .
C14 C34 C33 101.5(7) .
C35 C34 C33 110.6(7) .
C14 C34 C99 112.7(8) .
C35 C34 C99 111.6(7) .
C33 C34 C99 108.7(6) .
C36 C35 C58 119.3(9) .
C36 C35 C34 120.9(9) .
C58 C35 C34 119.3(8) .
C35 C36 C61 121.2(10) .
C35 C36 C37 118.2(9) .
C61 C36 C37 119.2(9) .
C15 C37 C38 100.0(7) .
C15 C37 C36 112.8(8) .
C38 C37 C36 108.4(7) .
C15 C37 C100 114.7(8) .
C38 C37 C100 109.5(7) .
C36 C37 C100 110.8(8) .
C17 C38 C39 123.5(7) .
C17 C38 C37 112.4(8) .
C39 C38 C37 121.6(9) .
C40 C39 C62 121.3(8) .
C40 C39 C38 113.7(10) .
C62 C39 C38 120.0(8) .
C39 C40 C65 121.0(10) .
C39 C40 C41 120.8(8) .
C65 C40 C41 109.5(7) .
C18 C41 C42 122.9(8) .
C18 C41 C40 121.0(7) .
C42 C41 C40 107.8(8) .
C41 C42 C43 118.0(8) .
C41 C42 C66 111.8(8) .
C43 C42 C66 125.7(7) .
C20 C43 C42 120.4(6) .
C20 C43 C44 119.8(8) .
C42 C43 C44 115.2(8) .
C45 C44 C43 121.7(8) .
C45 C44 C68 109.7(7) .
C43 C44 C68 119.8(7) .
C46 C45 C44 119.5(7) .
C46 C45 C70 125.0(7) .
C44 C45 C70 110.1(8) .
C45 C46 C21 120.2(7) .
C45 C46 C47 116.1(7) .
C21 C46 C47 122.6(7) .
C46 C47 C48 108.3(8) .
C46 C47 C24 110.1(6) .
C48 C47 C24 101.0(7) .
C46 C47 C101 111.1(7) .
C48 C47 C101 115.9(6) .
C24 C47 C101 109.9(8) .
C71 C48 C49 122.3(10) .
C71 C48 C47 123.4(9) .
C49 C48 C47 110.5(9) .
C50 C49 C48 120.1(9) .
C50 C49 C25 121.1(8) .
C48 C49 C25 114.4(9) .
C49 C50 C73 117.5(8) .
C49 C50 C51 123.2(8) .
C73 C50 C51 111.9(8) .
C50 C51 C27 110.4(8) .
C50 C51 C102 115.4(6) .
C27 C51 C102 112.6(7) .
C50 C51 C52 99.6(7) .
C27 C51 C52 112.7(6) .
C102 C51 C52 105.4(8) .
C74 C52 C53 121.8(8) .
C74 C52 C51 111.5(7) .
C53 C52 C51 122.3(7) .
C52 C53 C54 118.9(8) .
C52 C53 C77 118.1(7) .
C54 C53 C77 121.5(6) .
C55 C54 C53 118.6(8) .
C55 C54 C28 117.9(7) .
C53 C54 C28 117.3(6) .
C54 C55 C56 120.9(7) .
C54 C55 C31 122.4(9) .
C56 C55 C31 109.6(7) .
C78 C56 C55 121.7(6) .
C78 C56 C57 123.5(8) .
C55 C56 C57 107.9(8) .
C32 C57 C58 113.1(9) .
C32 C57 C56 101.1(7) .
C58 C57 C56 109.5(7) .
C32 C57 C103 108.9(7) .
C58 C57 C103 113.9(8) .
C56 C57 C103 109.6(8) .
C59 C58 C35 120.1(8) .
C59 C58 C57 114.9(9) .
C35 C58 C57 122.0(9) .
C58 C59 C60 119.9(9) .
C58 C59 C79 128.5(8) .
C60 C59 C79 106.9(7) .
C61 C60 C59 121.1(9) .
C61 C60 C81 121.8(8) .
C59 C60 C81 110.0(8) .
C60 C61 C36 118.1(9) .
C60 C61 C62 117.2(8) .
C36 C61 C62 122.3(10) .
C39 C62 C63 116.3(8) .
C39 C62 C61 117.1(9) .
C63 C62 C61 118.6(10) .
C82 C63 C62 120.3(8) .
C82 C63 C64 108.8(7) .
C62 C63 C64 121.3(10) .
C65 C64 C63 121.0(8) .
C65 C64 C84 125.4(7) .
C63 C64 C84 107.7(9) .
C64 C65 C40 118.9(8) .
C64 C65 C66 123.5(8) .
C40 C65 C66 108.1(9) .
C42 C66 C104 110.4(9) .
C42 C66 C65 100.6(6) .
C104 C66 C65 112.5(7) .
C42 C66 C67 111.3(7) .
C104 C66 C67 111.9(6) .
C65 C66 C67 109.7(8) .
C85 C67 C68 119.7(8) .
C85 C67 C66 123.9(8) .
C68 C67 C66 113.3(9) .
C67 C68 C69 119.3(10) .
C67 C68 C44 124.8(7) .
C69 C68 C44 107.7(8) .
C87 C69 C68 122.0(8) .
C87 C69 C70 122.7(8) .
C68 C69 C70 109.1(9) .
C45 C70 C71 108.2(6) .
C45 C70 C69 100.9(6) .
C71 C70 C69 110.7(8) .
C45 C70 C105 112.7(8) .
C71 C70 C105 114.7(7) .
C69 C70 C105 108.7(7) .
C48 C71 C72 119.0(9) .
C48 C71 C70 118.5(10) .
C72 C71 C70 120.1(9) .
C73 C72 C71 116.8(9) .
C73 C72 C88 116.8(10) .
C71 C72 C88 124.6(9) .
C72 C73 C50 124.1(9) .
C72 C73 C74 121.4(8) .
C50 C73 C74 107.5(7) .
C52 C74 C75 121.3(7) .
C52 C74 C73 107.6(9) .
C75 C74 C73 122.4(7) .
C74 C75 C76 120.5(7) .
C74 C75 C89 116.1(7) .
C76 C75 C89 119.4(7) .
C75 C76 C77 118.4(8) .
C75 C76 C92 118.6(7) .
C77 C76 C92 118.9(6) .
C53 C77 C76 119.3(6) .
C53 C77 C78 116.4(7) .
C76 C77 C78 120.8(7) .
C56 C78 C77 120.4(8) .
C56 C78 C79 118.9(7) .
C77 C78 C79 120.3(7) .
C78 C79 C106 112.0(8) .
C78 C79 C80 112.2(6) .
C106 C79 C80 110.1(8) .
C78 C79 C59 105.3(8) .
C106 C79 C59 116.2(6) .
C80 C79 C59 100.5(7) .
C81 C80 C92 122.2(8) .
C81 C80 C79 110.1(7) .
C92 C80 C79 122.4(8) .
C80 C81 C82 121.2(7) .
C80 C81 C60 108.6(8) .
C82 C81 C60 120.0(9) .
C81 C82 C83 119.6(9) .
C81 C82 C63 121.4(8) .
C83 C82 C63 109.8(8) .
C91 C83 C82 119.5(8) .
C91 C83 C84 125.9(6) .
C82 C83 C84 109.3(8) .
C107 C84 C83 111.1(9) .
C107 C84 C64 113.8(7) .
C83 C84 C64 100.7(6) .
C107 C84 C85 111.2(6) .
C83 C84 C85 110.7(7) .
C64 C84 C85 108.9(9) .
C67 C85 C86 119.4(8) .
C67 C85 C84 122.7(9) .
C86 C85 C84 115.6(10) .
C87 C86 C85 121.6(10) .
C87 C86 C90 107.2(8) .
C85 C86 C90 122.4(7) .
C69 C87 C86 117.3(9) .
C69 C87 C88 124.5(9) .
C86 C87 C88 111.2(9) .
C87 C88 C72 110.7(9) .
C87 C88 C108 112.6(7) .
C72 C88 C108 111.2(7) .
C87 C88 C89 100.0(6) .
C72 C88 C89 112.6(6) .
C108 C88 C89 109.3(8) .
C90 C89 C75 122.1(7) .
C90 C89 C88 109.7(7) .
C75 C89 C88 122.7(8) .
C89 C90 C91 120.9(7) .
C89 C90 C86 109.4(8) .
C91 C90 C86 121.1(8) .
C83 C91 C90 116.4(8) .
C83 C91 C92 120.4(6) .
C90 C91 C92 118.7(8) .
C80 C92 C91 115.3(8) .
C80 C92 C76 120.5(7) .
C91 C92 C76 119.6(7) .
F3 C93 F2 107.2(7) .
F3 C93 F1 106.4(7) .
F2 C93 F1 105.1(9) .
F3 C93 C7 112.0(9) .
F2 C93 C7 114.5(8) .
F1 C93 C7 111.1(7) .
F6 C94 F5 107.9(8) .
F6 C94 F4A 112.6(11) .
F5 C94 F4A 101.4(9) .
F6 C94 F4 90.1(15) .
F5 C94 F4 122.0(14) .
F4A C94 F4 25.7(13) .
F6 C94 C10 112.8(8) .
F5 C94 C10 111.7(9) .
F4A C94 C10 109.9(10) .
F4 C94 C10 110.4(17) .
F7 C95 F9 107.4(6) .
F7 C95 F8 108.2(8) .
F9 C95 F8 106.6(8) .
F7 C95 C13 112.1(8) .
F9 C95 C13 110.4(8) .
F8 C95 C13 111.9(7) .
F12 C96 F11 109.9(9) .
F12 C96 F10 110.2(7) .
F11 C96 F10 103.3(7) .
F12 C96 C16 114.5(8) .
F11 C96 C16 109.4(6) .
F10 C96 C16 109.0(9) .
F15 C97 F13 109.9(8) .
F15 C97 F14 105.2(8) .
F13 C97 F14 104.1(8) .
F15 C97 C22 115.3(9) .
F13 C97 C22 112.8(8) .
F14 C97 C22 108.6(8) .
F16 C98 F18 108.8(7) .
F16 C98 F17 107.9(8) .
F18 C98 F17 107.3(6) .
F16 C98 C25 112.1(6) .
F18 C98 C25 109.3(8) .
F17 C98 C25 111.3(7) .
F19 C99 F20 111.5(8) .
F19 C99 F21 105.6(8) .
F20 C99 F21 106.6(8) .
F19 C99 C34 112.6(8) .
F20 C99 C34 112.4(8) .
F21 C99 C34 107.6(7) .
F22 C100 F23 107.6(9) .
F22 C100 F24 107.4(6) .
F23 C100 F24 105.1(9) .
F22 C100 C37 112.9(9) .
F23 C100 C37 111.8(6) .
F24 C100 C37 111.6(9) .
F26 C101 F25 108.7(7) .
F26 C101 F27 107.5(6) .
F25 C101 F27 107.5(9) .
F26 C101 C47 111.1(9) .
F25 C101 C47 112.0(6) .
F27 C101 C47 109.9(7) .
F28 C102 F29 106.5(8) .
F28 C102 F30 106.2(6) .
F29 C102 F30 105.5(7) .
F28 C102 C51 112.7(7) .
F29 C102 C51 112.6(6) .
F30 C102 C51 112.7(9) .
F33 C103 F32 111.6(9) .
F33 C103 F31 107.5(8) .
F32 C103 F31 106.8(7) .
F33 C103 C57 112.1(7) .
F32 C103 C57 110.0(8) .
F31 C103 C57 108.7(9) .
F36 C104 F35 107.8(7) .
F36 C104 F34 107.1(6) .
F35 C104 F34 106.9(9) .
F36 C104 C66 113.3(10) .
F35 C104 C66 112.0(7) .
F34 C104 C66 109.4(7) .
F39 C105 F38 109.8(8) .
F39 C105 F37 107.8(9) .
F38 C105 F37 104.9(7) .
F39 C105 C70 113.3(7) .
F38 C105 C70 110.2(9) .
F37 C105 C70 110.5(7) .
F42 C106 F40 106.7(7) .
F42 C106 F41 106.2(8) .
F40 C106 F41 106.7(8) .
F42 C106 C79 114.4(9) .
F40 C106 C79 112.0(8) .
F41 C106 C79 110.4(7) .
F44 C107 F45 106.7(6) .
F44 C107 F43 107.2(8) .
F45 C107 F43 105.6(7) .
F44 C107 C84 112.4(7) .
F45 C107 C84 112.7(9) .
F43 C107 C84 111.7(6) .
F47 C108 F48 106.8(10) .
F47 C108 F46 107.2(7) .
F48 C108 F46 105.5(7) .
F47 C108 C88 113.8(8) .
F48 C108 C88 110.6(7) .
F46 C108 C88 112.5(10) .
C07 C01 C08 75(3) .
C08 C04 C07 55(2) .
C06 C06 C03 100(4) 2_776
C01 C07 C08 55(3) .
C01 C07 C04 107(4) .
C08 C07 C04 53(2) .
C01 C08 C04 122(4) .
C01 C08 C07 50(2) .
C04 C08 C07 72(2) .

loop_
_geom_bond_atom_site_label_1
_geom_bond_atom_site_label_2
_geom_bond_distance
_geom_bond_site_symmetry_2
F1 C93 1.357(8) .
F2 C93 1.333(11) .
F3 C93 1.328(10) .
F4 F4A 0.63(3) .
F4 C94 1.45(3) .
F4A C94 1.331(14) .
F5 C94 1.322(10) .
F6 C94 1.301(11) .
F7 C95 1.324(9) .
F8 C95 1.343(11) .
F9 C95 1.331(9) .
F10 C96 1.371(10) .
F11 C96 1.362(10) .
F12 C96 1.264(11) .
F13 C97 1.328(8) .
F14 C97 1.389(10) .
F15 C97 1.312(11) .
F16 C98 1.311(9) .
F17 C98 1.333(9) .
F18 C98 1.324(10) .
F19 C99 1.311(11) .
F20 C99 1.323(12) .
F21 C99 1.332(9) .
F22 C100 1.303(11) .
F23 C100 1.331(9) .
F24 C100 1.342(12) .
F25 C101 1.324(10) .
F26 C101 1.321(9) .
F27 C101 1.350(10) .
F28 C102 1.330(9) .
F29 C102 1.353(9) .
F30 C102 1.354(10) .
F31 C103 1.339(10) .
F32 C103 1.337(11) .
F33 C103 1.331(11) .
F34 C104 1.366(10) .
F35 C104 1.335(10) .
F36 C104 1.330(11) .
F37 C105 1.350(10) .
F38 C105 1.344(12) .
F39 C105 1.307(11) .
F40 C106 1.327(10) .
F41 C106 1.327(9) .
F42 C106 1.317(9) .
F43 C107 1.348(9) .
F44 C107 1.335(10) .
F45 C107 1.344(10) .
F46 C108 1.352(10) .
F47 C108 1.322(11) .
F48 C108 1.340(10) .
C1 C6 1.418(10) .
C1 C2 1.434(10) .
C1 C10 1.494(11) .
C2 C3 1.407(10) .
C2 C13 1.585(10) .
C3 C4 1.434(9) .
C3 C16 1.546(11) .
C4 C5 1.361(11) .
C4 C19 1.475(11) .
C5 C6 1.381(10) .
C5 C22 1.519(9) .
C6 C7 1.584(9) .
C7 C8 1.524(12) .
C7 C93 1.539(12) .
C7 C23 1.538(10) .
C8 C9 1.394(9) .
C8 C26 1.440(11) .
C9 C29 1.381(12) .
C9 C10 1.544(10) .
C10 C11 1.504(12) .
C10 C94 1.547(12) .
C11 C12 1.372(10) .
C11 C30 1.423(11) .
C12 C33 1.418(12) .
C12 C13 1.501(11) .
C13 C14 1.544(12) .
C13 C95 1.579(11) .
C14 C15 1.286(11) .
C14 C34 1.530(13) .
C15 C37 1.497(12) .
C15 C16 1.522(12) .
C16 C17 1.494(12) .
C16 C96 1.534(12) .
C17 C38 1.346(13) .
C17 C18 1.432(9) .
C18 C41 1.375(12) .
C18 C19 1.403(11) .
C19 C20 1.467(8) .
C20 C43 1.403(11) .
C20 C21 1.458(10) .
C21 C46 1.400(10) .
C21 C22 1.528(12) .
C22 C23 1.494(11) .
C22 C97 1.515(13) .
C23 C24 1.337(11) .
C24 C47 1.545(10) .
C24 C25 1.567(12) .
C25 C26 1.520(9) .
C25 C49 1.522(12) .
C25 C98 1.562(11) .
C26 C27 1.345(12) .
C27 C28 1.448(9) .
C27 C51 1.511(12) .
C28 C29 1.443(11) .
C28 C54 1.476(12) .
C29 C30 1.438(9) .
C30 C31 1.346(11) .
C31 C32 1.425(11) .
C31 C55 1.450(11) .
C32 C33 1.351(12) .
C32 C57 1.503(12) .
C33 C34 1.554(11) .
C34 C35 1.543(12) .
C34 C99 1.560(9) .
C35 C36 1.370(11) .
C35 C58 1.439(12) .
C36 C61 1.406(12) .
C36 C37 1.563(13) .
C37 C38 1.531(10) .
C37 C100 1.587(10) .
C38 C39 1.445(12) .
C39 C40 1.412(11) .
C39 C62 1.418(12) .
C40 C65 1.434(12) .
C40 C41 1.443(13) .
C41 C42 1.396(8) .
C42 C43 1.418(11) .
C42 C66 1.510(13) .
C43 C44 1.419(10) .
C44 C45 1.398(10) .
C44 C68 1.459(12) .
C45 C46 1.393(11) .
C45 C70 1.531(12) .
C46 C47 1.520(10) .
C47 C48 1.542(12) .
C47 C101 1.587(12) .
C48 C71 1.375(12) .
C48 C49 1.391(11) .
C49 C50 1.372(12) .
C50 C73 1.393(11) .
C50 C51 1.496(10) .
C51 C102 1.532(12) .
C51 C52 1.532(12) .
C52 C74 1.367(10) .
C52 C53 1.410(9) .
C53 C54 1.415(11) .
C53 C77 1.442(11) .
C54 C55 1.377(8) .
C55 C56 1.430(11) .
C56 C78 1.335(11) .
C56 C57 1.594(9) .
C57 C58 1.517(11) .
C57 C103 1.639(12) .
C58 C59 1.343(12) .
C59 C60 1.414(11) .
C59 C79 1.572(11) .
C60 C61 1.387(12) .
C60 C81 1.448(11) .
C61 C62 1.519(12) .
C62 C63 1.420(12) .
C63 C82 1.420(12) .
C63 C64 1.464(11) .
C64 C65 1.330(12) .
C64 C84 1.544(12) .
C65 C66 1.548(11) .
C66 C104 1.523(12) .
C66 C67 1.549(12) .
C67 C85 1.379(12) .
C67 C68 1.402(11) .
C68 C69 1.434(11) .
C69 C87 1.368(12) .
C69 C70 1.540(12) .
C70 C71 1.534(11) .
C70 C105 1.551(9) .
C71 C72 1.418(12) .
C72 C73 1.389(11) .
C72 C88 1.502(12) .
C73 C74 1.479(12) .
C74 C75 1.387(11) .
C75 C76 1.424(9) .
C75 C89 1.443(10) .
C76 C77 1.445(10) .
C76 C92 1.462(10) .
C77 C78 1.467(9) .
C78 C79 1.506(11) .
C79 C106 1.508(13) .
C79 C80 1.526(10) .
C80 C81 1.363(10) .
C80 C92 1.403(9) .
C81 C82 1.370(11) .
C82 C83 1.404(9) .
C83 C91 1.402(10) .
C83 C84 1.536(12) .
C84 C107 1.505(12) .
C84 C85 1.545(11) .
C85 C86 1.433(11) .
C86 C87 1.415(11) .
C86 C90 1.446(11) .
C87 C88 1.483(11) .
C88 C108 1.516(12) .
C88 C89 1.546(11) .
C89 C90 1.367(10) .
C90 C91 1.430(10) .
C91 C92 1.456(10) .
C01 C07 1.34(5) .
C01 C08 1.44(5) .
C03 C06 1.45(5) .
C04 C08 1.65(4) .
C04 C07 1.97(6) .
C06 C06 1.25(5) 2_776
C07 C08 1.70(6) .
